data_7013811
loop_
_publ_author_name
'Villaescusa, Luis A.'
'Wheatley, Paul S.'
'Morris, Russell E.'
'Lightfoot, Philip'

_publ_section_title
;
 A severely interrupted germanate zeolite framework synthesised from
 isolated double four-ring units.
;
_journal_issue 5
_journal_name_full 'Dalton transactions (Cambridge, England : 2003)'
_journal_page_first 820
_journal_page_last 824
_journal_paper_doi 10.1039/b314942k
_journal_year 2004
_chemical_formula_sum 'F3 Ge25.5 O53'
_chemical_formula_weight 2756.0
_chemical_name_systematic
;
?
;
_space_group_IT_number 63
_symmetry_cell_setting Cmcm
_symmetry_space_group_name_Hall '-C 2c 2'
_symmetry_space_group_name_H-M 'C m c m'
_atom_sites_solution_hydrogens geom
_atom_sites_solution_primary direct
_atom_sites_solution_secondary difmap
_audit_creation_method SHELXL-97
_cell_angle_alpha 90.00
_cell_angle_beta 90.00
_cell_angle_gamma 90.00
_cell_formula_units_Z 4
_cell_length_a 33.081(2)
_cell_length_b 18.5854(13)
_cell_length_c 13.9571(10)
_cell_measurement_temperature 293(2)
_cell_volume 8581.2(10)
_computing_structure_refinement 'SHELXL-97 (Sheldrick, 1997)'
_diffrn_ambient_temperature 293(2)
_diffrn_measured_fraction_theta_full 0.923
_diffrn_measured_fraction_theta_max 0.923
_diffrn_radiation_monochromator silicon
_diffrn_radiation_source synchrotron
_diffrn_radiation_type synchrotron
_diffrn_radiation_wavelength 0.6899
_diffrn_reflns_av_R_equivalents 0.0564
_diffrn_reflns_av_sigmaI/netI 0.0459
_diffrn_reflns_limit_h_max 47
_diffrn_reflns_limit_h_min -39
_diffrn_reflns_limit_k_max 24
_diffrn_reflns_limit_k_min -26
_diffrn_reflns_limit_l_max 19
_diffrn_reflns_limit_l_min -18
_diffrn_reflns_number 25017
_diffrn_reflns_theta_full 30.40
_diffrn_reflns_theta_max 30.40
_diffrn_reflns_theta_min 1.93
_exptl_absorpt_coefficient_mu 9.043
_exptl_crystal_density_diffrn 2.134
_exptl_crystal_density_method 'not measured'
_exptl_crystal_F_000 5068
_refine_diff_density_max 7.418
_refine_diff_density_min -4.675
_refine_diff_density_rms 0.542
_refine_ls_extinction_method none
_refine_ls_goodness_of_fit_ref 1.303
_refine_ls_hydrogen_treatment mixed
_refine_ls_matrix_type full
_refine_ls_number_parameters 205
_refine_ls_number_reflns 6308
_refine_ls_number_restraints 10
_refine_ls_restrained_S_all 1.302
_refine_ls_R_factor_all 0.1120
_refine_ls_R_factor_gt 0.1031
_refine_ls_shift/su_max 0.049
_refine_ls_shift/su_mean 0.002
_refine_ls_structure_factor_coef Fsqd
_refine_ls_weighting_details 'calc w=1/[\s^2^(Fo^2^)+(0.1036P)^2^+447.2657P] where P=(Fo^2^+2Fc^2^)/3'
_refine_ls_weighting_scheme calc
_refine_ls_wR_factor_gt 0.2693
_refine_ls_wR_factor_ref 0.2744
_reflns_number_gt 5577
_reflns_number_total 6308
_reflns_threshold_expression >2sigma(I)
_cod_data_source_file b314942k.txt
_cod_data_source_block STAG-1
_cod_original_cell_volume 8581.3(11)
_cod_database_code 7013811

loop_
_symmetry_equiv_pos_as_xyz
'x, y, z'
'-x, -y, z+1/2'
'x, -y, -z'
'-x, y, -z+1/2'
'x+1/2, y+1/2, z'
'-x+1/2, -y+1/2, z+1/2'
'x+1/2, -y+1/2, -z'
'-x+1/2, y+1/2, -z+1/2'
'-x, -y, -z'
'x, y, -z-1/2'
'-x, y, z'
'x, -y, z-1/2'
'-x+1/2, -y+1/2, -z'
'x+1/2, y+1/2, -z-1/2'
'-x+1/2, y+1/2, z'
'x+1/2, -y+1/2, z-1/2'

loop_
_atom_site_label
_atom_site_type_symbol
_atom_site_fract_x
_atom_site_fract_y
_atom_site_fract_z
_atom_site_U_iso_or_equiv
_atom_site_adp_type
_atom_site_occupancy
_atom_site_symmetry_multiplicity
_atom_site_calc_flag
_atom_site_refinement_flags
_atom_site_disorder_assembly
_atom_site_disorder_group
Ge1 Ge 0.21442(3) 0.12932(5) 0.63467(7) 0.0147(2) Uani 1 1 d . . .
Ge2 Ge 0.28681(3) 0.24066(6) 0.64049(7) 0.0152(2) Uani 1 1 d . . .
Ge3 Ge 0.22612(3) 0.37203(5) 0.63480(7) 0.0146(2) Uani 1 1 d . . .
Ge4 Ge 0.25869(6) 0.5000 0.5000 0.0209(4) Uani 1 2 d S . .
Ge5 Ge 0.15957(3) 0.26243(7) 0.55430(8) 0.0190(3) Uani 1 1 d . . .
O1 O 0.3132(3) 0.2429(6) 0.7500 0.018(2) Uani 1 2 d S . .
O2 O 0.1705(2) 0.2660(5) 0.4332(6) 0.0267(18) Uani 1 1 d . . .
O3 O 0.2624(2) 0.1619(4) 0.6082(6) 0.0227(16) Uani 1 1 d . . .
O4 O 0.2091(5) 0.0966(6) 0.7500 0.031(3) Uani 1 2 d S . .
O5 O 0.1791(2) 0.3345(5) 0.6181(6) 0.0269(17) Uani 1 1 d . . .
O6 O 0.2924(3) 0.4475(5) 0.4342(6) 0.030(2) Uani 1 1 d . . .
O7 O 0.2664(2) 0.3204(4) 0.5951(6) 0.0247(17) Uani 1 1 d . . .
O8 O 0.1730(2) 0.1825(4) 0.6077(6) 0.0257(17) Uani 1 1 d . . .
O9 O 0.2308(5) 0.4034(6) 0.7500 0.031(3) Uani 1 2 d S . .
O10 O 0.2252(3) 0.4518(5) 0.5688(6) 0.031(2) Uani 1 1 d . . .
O11 O 0.1080(2) 0.2702(7) 0.5568(6) 0.040(2) Uani 1 1 d D . .
F1 F 0.2369(3) 0.2482(6) 0.7500 0.043(3) Uani 1 2 d S . .
Ge6 Ge 0.06920(4) 0.26069(10) 0.63922(9) 0.0356(4) Uani 1 1 d D . .
Ge9 Ge 0.0000 0.14582(15) 0.6410(2) 0.0485(6) Uani 1 2 d SD . .
O18 O 0.0452(4) 0.1819(8) 0.6028(11) 0.068(4) Uani 1 1 d . . .
O19 O 0.0000 0.0705(9) 0.5684(17) 0.083(7) Uani 1 2 d SD . .
O20 O 0.0000 0.102(2) 0.7500 0.114(14) Uani 1 4 d S . .
O15 O 0.0000 0.4229(10) 0.7500 0.042(5) Uani 1 4 d S . .
Ge8 Ge 0.0000 0.3888(2) 0.6370(3) 0.0382(12) Uani 0.573(9) 2 d SPD . 1
O16 O 0.0455(5) 0.3438(9) 0.6212(18) 0.060(5) Uiso 0.573(9) 1 d PD . 1
O13 O 0.0867(5) 0.2875(8) 0.7500 0.0125(19) Uiso 0.573(9) 2 d SPD . 1
F14 F 0.0000 0.2608(19) 0.7500 0.048(6) Uiso 0.573(9) 4 d SP . 1
O17 O 0.0000 0.4942(9) 0.5408(12) 0.0125(19) Uiso 0.573(9) 2 d SP . 1
Ge7 Ge 0.0000 0.3257(3) 0.7500 0.0182(14) Uani 0.466(11) 4 d SP . 2
O12 O 0.0388(9) 0.3243(17) 0.657(2) 0.060(5) Uiso 0.466(11) 1 d P . 2
O13A O 0.0933(6) 0.2332(11) 0.7500 0.0125(19) Uiso 0.466(11) 2 d SP . 2
F14A F 0.0000 0.213(2) 0.7500 0.048(6) Uiso 0.466(11) 4 d SP . 2

loop_
_atom_site_aniso_label
_atom_site_aniso_U_11
_atom_site_aniso_U_22
_atom_site_aniso_U_33
_atom_site_aniso_U_23
_atom_site_aniso_U_13
_atom_site_aniso_U_12
Ge1 0.0208(5) 0.0151(5) 0.0082(4) -0.0025(3) 0.0015(3) -0.0018(4)
Ge2 0.0195(5) 0.0191(5) 0.0070(4) 0.0003(3) -0.0029(3) 0.0023(4)
Ge3 0.0216(5) 0.0148(5) 0.0073(4) 0.0016(3) 0.0021(3) 0.0029(4)
Ge4 0.0431(10) 0.0136(6) 0.0062(6) 0.0003(5) 0.000 0.000
Ge5 0.0127(5) 0.0340(6) 0.0104(5) -0.0008(4) -0.0002(3) 0.0038(4)
O1 0.016(4) 0.033(6) 0.006(4) 0.000 0.000 0.000(4)
O2 0.018(3) 0.049(5) 0.013(3) 0.001(3) 0.006(3) 0.004(3)
O3 0.020(3) 0.025(4) 0.023(4) -0.014(3) 0.003(3) -0.003(3)
O4 0.067(9) 0.013(5) 0.014(5) 0.000 0.000 -0.004(5)
O5 0.019(4) 0.040(5) 0.022(4) -0.007(3) -0.003(3) 0.004(3)
O6 0.047(5) 0.025(4) 0.020(4) -0.015(3) 0.015(4) -0.014(4)
O7 0.025(4) 0.029(4) 0.020(4) 0.014(3) 0.012(3) 0.017(3)
O8 0.021(4) 0.028(4) 0.029(4) 0.009(3) -0.002(3) -0.001(3)
O9 0.071(9) 0.012(5) 0.010(5) 0.000 0.000 -0.006(5)
O10 0.049(5) 0.024(4) 0.020(4) 0.015(3) 0.019(4) 0.015(4)
O11 0.013(4) 0.089(8) 0.016(4) 0.000(5) 0.001(3) 0.010(4)
F1 0.009(4) 0.028(5) 0.092(11) 0.000 0.000 0.003(4)
Ge6 0.0158(6) 0.0740(11) 0.0169(6) -0.0071(6) 0.0018(4) -0.0033(6)
Ge9 0.0349(12) 0.0449(13) 0.0658(17) -0.0072(12) 0.000 0.000
O18 0.050(7) 0.077(9) 0.078(10) -0.020(8) 0.016(7) -0.018(7)
O19 0.104(17) 0.044(10) 0.100(18) -0.027(11) 0.000 0.000
O20 0.13(3) 0.08(3) 0.14(4) 0.000 0.000 0.000
O15 0.073(15) 0.024(9) 0.030(10) 0.000 0.000 0.000
Ge8 0.0313(19) 0.039(2) 0.044(2) 0.0146(16) 0.000 0.000
Ge7 0.010(2) 0.029(3) 0.015(2) 0.000 0.000 0.000

loop_
_atom_type_symbol
_atom_type_description
_atom_type_scat_dispersion_real
_atom_type_scat_dispersion_imag
_atom_type_scat_source
O O 0.0106 0.0060 'International Tables Vol C Tables 4.2.6.8 and 6.1.1.4'
Ge Ge 0.1547 1.8001 'International Tables Vol C Tables 4.2.6.8 and 6.1.1.4'
F F 0.0171 0.0103 'International Tables Vol C Tables 4.2.6.8 and 6.1.1.4'
C C 0.0033 0.0016 'International Tables Vol C Tables 4.2.6.8 and 6.1.1.4'

loop_
_geom_angle_atom_site_label_1
_geom_angle_atom_site_label_2
_geom_angle_atom_site_label_3
_geom_angle
_geom_angle_site_symmetry_1
_geom_angle_site_symmetry_3
_geom_angle_publ_flag
O4 Ge1 O8 108.8(6) . . ?
O4 Ge1 O3 114.4(6) . . ?
O8 Ge1 O3 118.6(4) . . ?
O4 Ge1 O6 102.3(4) . 13_556 ?
O8 Ge1 O6 104.2(5) . 13_556 ?
O3 Ge1 O6 106.7(4) . 13_556 ?
O3 Ge2 O7 116.3(4) . . ?
O3 Ge2 O2 99.4(4) . 13_556 ?
O7 Ge2 O2 99.1(4) . 13_556 ?
O3 Ge2 O1 118.5(5) . . ?
O7 Ge2 O1 119.1(5) . . ?
O2 Ge2 O1 96.4(4) 13_556 . ?
O3 Ge2 F1 83.6(4) . . ?
O7 Ge2 F1 84.8(3) . . ?
O2 Ge2 F1 173.2(3) 13_556 . ?
O1 Ge2 F1 76.9(3) . . ?
O9 Ge3 O5 110.3(6) . . ?
O9 Ge3 O7 114.7(6) . . ?
O5 Ge3 O7 115.3(4) . . ?
O9 Ge3 O10 102.0(5) . . ?
O5 Ge3 O10 104.9(5) . . ?
O7 Ge3 O10 108.3(4) . . ?
O10 Ge4 O10 99.8(6) 3_566 . ?
O10 Ge4 O6 114.5(4) 3_566 3_566 ?
O10 Ge4 O6 114.2(5) . 3_566 ?
O10 Ge4 O6 114.2(5) 3_566 . ?
O10 Ge4 O6 114.5(4) . . ?
O6 Ge4 O6 100.4(6) 3_566 . ?
O11 Ge5 O8 108.7(5) . . ?
O11 Ge5 O2 103.0(4) . . ?
O8 Ge5 O2 113.8(4) . . ?
O11 Ge5 O5 107.2(5) . . ?
O8 Ge5 O5 110.4(4) . . ?
O2 Ge5 O5 113.2(4) . . ?
Ge2 O1 Ge2 120.4(6) . 10_557 ?
Ge5 O2 Ge2 137.7(5) . 13_556 ?
Ge2 O3 Ge1 131.7(4) . . ?
Ge1 O4 Ge1 137.1(7) 10_557 . ?
Ge3 O5 Ge5 136.1(5) . . ?
Ge1 O6 Ge4 131.9(6) 13_556 . ?
Ge3 O7 Ge2 130.6(4) . . ?
Ge5 O8 Ge1 142.3(5) . . ?
Ge3 O9 Ge3 138.9(7) . 10_557 ?
Ge4 O10 Ge3 136.7(5) . . ?
Ge5 O11 Ge6 137.9(5) . . ?
Ge2 F1 Ge2 85.4(3) 10_557 . ?
O12 Ge6 O18 112.8(13) . . ?
O12 Ge6 O11 120.3(12) . . ?
O18 Ge6 O11 103.2(6) . . ?
O12 Ge6 O13 81.5(13) . . ?
O18 Ge6 O13 131.2(7) . . ?
O11 Ge6 O13 108.5(6) . . ?
O12 Ge6 O16 22.1(12) . . ?
O18 Ge6 O16 119.7(10) . . ?
O11 Ge6 O16 98.4(8) . . ?
O13 Ge6 O16 91.4(10) . . ?
O12 Ge6 O13A 110.8(13) . . ?
O18 Ge6 O13A 102.3(9) . . ?
O11 Ge6 O13A 105.6(6) . . ?
O13 Ge6 O13A 33.8(8) . . ?
O16 Ge6 O13A 124.7(10) . . ?
O18 Ge9 O18 120.4(11) . 11 ?
O18 Ge9 O20 117.1(6) . . ?
O18 Ge9 O20 117.1(6) 11 . ?
O18 Ge9 O19 97.7(6) . . ?
O18 Ge9 O19 97.7(6) 11 . ?
O20 Ge9 O19 97.9(15) . . ?
O18 Ge9 F14A 89.5(7) . . ?
O18 Ge9 F14A 89.5(7) 11 . ?
O20 Ge9 F14A 67.5(16) . . ?
O19 Ge9 F14A 165.4(13) . . ?
Ge9 O18 Ge6 129.2(9) . . ?
Ge9 O20 Ge9 124(2) 10_557 . ?
Ge8 O15 Ge8 136.2(12) 10_557 . ?
Ge8 O15 Ge7 68.1(6) 10_557 . ?
Ge8 O15 Ge7 68.1(6) . . ?
O15 Ge8 O16 107.3(9) . . ?
O15 Ge8 O16 107.3(9) . 11 ?
O16 Ge8 O16 120.2(16) . 11 ?
Ge8 O16 Ge6 142.7(14) . . ?
Ge6 O13 Ge6 127.4(9) . 10_557 ?
O15 Ge7 O12 90.8(10) . 10_557 ?
O15 Ge7 O12 90.8(10) . 4_556 ?
O12 Ge7 O12 90(2) 10_557 4_556 ?
O15 Ge7 O12 90.8(10) . 11 ?
O12 Ge7 O12 178(2) 10_557 11 ?
O12 Ge7 O12 90(2) 4_556 11 ?
O15 Ge7 O12 90.8(10) . . ?
O12 Ge7 O12 90(2) 10_557 . ?
O12 Ge7 O12 178(2) 4_556 . ?
O12 Ge7 O12 90(2) 11 . ?
O15 Ge7 F14A 180.000(8) . . ?
O12 Ge7 F14A 89.2(10) 10_557 . ?
O12 Ge7 F14A 89.2(10) 4_556 . ?
O12 Ge7 F14A 89.2(10) 11 . ?
O12 Ge7 F14A 89.2(10) . . ?
Ge6 O12 Ge7 125.2(19) . . ?
Ge6 O13A Ge6 117.0(11) 10_557 . ?
Ge9 F14A Ge9 101(2) . 10_557 ?
Ge9 F14A Ge7 129.5(10) . . ?
Ge9 F14A Ge7 129.5(10) 10_557 . ?

loop_
_geom_bond_atom_site_label_1
_geom_bond_atom_site_label_2
_geom_bond_distance
_geom_bond_site_symmetry_2
_geom_bond_publ_flag
Ge1 O4 1.729(4) . ?
Ge1 O8 1.732(8) . ?
Ge1 O3 1.739(8) . ?
Ge1 O6 1.737(8) 13_556 ?
Ge2 O3 1.731(7) . ?
Ge2 O7 1.748(7) . ?
Ge2 O2 1.751(8) 13_556 ?
Ge2 O1 1.761(5) . ?
Ge2 F1 2.254(7) . ?
Ge3 O9 1.717(4) . ?
Ge3 O5 1.720(8) . ?
Ge3 O7 1.732(7) . ?
Ge3 O10 1.745(8) . ?
Ge4 O10 1.718(8) 3_566 ?
Ge4 O10 1.718(8) . ?
Ge4 O6 1.743(9) 3_566 ?
Ge4 O6 1.743(8) . ?
Ge5 O11 1.713(8) . ?
Ge5 O8 1.720(8) . ?
Ge5 O2 1.730(8) . ?
Ge5 O5 1.734(9) . ?
O1 Ge2 1.761(5) 10_557 ?
O2 Ge2 1.751(8) 13_556 ?
O4 Ge1 1.729(4) 10_557 ?
O6 Ge1 1.737(8) 13_556 ?
O9 Ge3 1.717(4) 10_557 ?
O11 Ge6 1.732(8) . ?
F1 Ge2 2.254(7) 10_557 ?
Ge6 O12 1.57(3) . ?
Ge6 O18 1.741(14) . ?
Ge6 O13 1.725(7) . ?
Ge6 O16 1.751(12) . ?
Ge6 O13A 1.814(11) . ?
Ge9 O18 1.725(13) . ?
Ge9 O18 1.725(13) 11 ?
Ge9 O20 1.722(19) . ?
Ge9 O19 1.727(13) . ?
Ge9 F14A 1.97(3) . ?
O20 Ge9 1.722(19) 10_557 ?
O15 Ge8 1.700(8) 10_557 ?
O15 Ge8 1.700(8) . ?
O15 Ge7 1.81(2) . ?
Ge8 O16 1.734(12) . ?
Ge8 O16 1.734(12) 11 ?
O13 Ge6 1.725(7) 10_557 ?
O17 O17 1.16(3) 9_566 ?
Ge7 O12 1.82(3) 10_557 ?
Ge7 O12 1.82(3) 4_556 ?
Ge7 O12 1.82(3) 11 ?
Ge7 O12 1.82(3) . ?
Ge7 F14A 2.09(5) . ?
O13A Ge6 1.814(11) 10_557 ?
F14A Ge9 1.97(3) 10_557 ?
